data_4110650
loop_
_publ_author_name
'Z. Jane Li'
'Yuriy Abramov'
'Jon Bordner'
'Jason Leonard'
'Ales Medek'
'Andrew V. Trask'

_publ_section_title
;
 Solid-State Acid-Base Interactions in Complexes of Heterocyclic Bases
 with Dicarboxylic Acids: Crystallography, Hydrogen Bond Analysis, and 15N
 NMR Spectroscopy
;
_journal_name_full 'Journal of the American Chemical Society'
_journal_page_first 8199
_journal_page_last 8210
_journal_paper_doi 10.1021/ja0541332
_journal_volume 128
_journal_year 2006
_chemical_formula_sum 'C33 H35 N5 O11'
_chemical_formula_weight 677.66
_chemical_name_systematic
; 
 ? 
;
_space_group_IT_number 14
_symmetry_cell_setting monoclinic
_symmetry_space_group_name_Hall '-P 2ybc'
_symmetry_space_group_name_H-M 'P 1 21/c 1'
_atom_sites_solution_hydrogens geom
_atom_sites_solution_primary direct
_atom_sites_solution_secondary difmap
_audit_creation_method SHELXL-97
_cell_angle_alpha 90.00
_cell_angle_beta 114.241(5)
_cell_angle_gamma 90.00
_cell_formula_units_Z 4
_cell_length_a 12.0468(18)
_cell_length_b 29.239(4)
_cell_length_c 9.9229(16)
_cell_measurement_temperature 298(2)
_cell_volume 3187.0(8)
_computing_cell_refinement 'Bruker SMART'
_computing_data_collection 'Bruker SMART'
_computing_data_reduction 'Bruker SAINT'
_computing_molecular_graphics 'Bruker SHELXTL'
_computing_publication_material 'Bruker SHELXTL'
_computing_structure_refinement 'SHELXL-97 (Sheldrick, 1997)'
_computing_structure_solution 'SHELXS-97 (Sheldrick, 1990)'
_diffrn_ambient_temperature 298(2)
_diffrn_measured_fraction_theta_full 0.983
_diffrn_measured_fraction_theta_max 0.983
_diffrn_measurement_device_type 'CCD area detector'
_diffrn_measurement_method 'phi and omega scans'
_diffrn_radiation_monochromator graphite
_diffrn_radiation_source 'fine-focus sealed tube'
_diffrn_radiation_type CuK\a
_diffrn_radiation_wavelength 1.54178
_diffrn_reflns_av_R_equivalents 0.0710
_diffrn_reflns_av_sigmaI/netI 0.0507
_diffrn_reflns_limit_h_max 5
_diffrn_reflns_limit_h_min -11
_diffrn_reflns_limit_k_max 26
_diffrn_reflns_limit_k_min -26
_diffrn_reflns_limit_l_max 9
_diffrn_reflns_limit_l_min -7
_diffrn_reflns_number 6755
_diffrn_reflns_theta_full 45.27
_diffrn_reflns_theta_max 45.27
_diffrn_reflns_theta_min 3.02
_exptl_absorpt_coefficient_mu 0.904
_exptl_absorpt_correction_type none
_exptl_crystal_colour COLORLESS
_exptl_crystal_density_diffrn 1.412
_exptl_crystal_description PRISM
_exptl_crystal_F_000 1424
_exptl_crystal_size_max 0.04
_exptl_crystal_size_mid 0.04
_exptl_crystal_size_min 0.02
_refine_diff_density_max 0.384
_refine_diff_density_min -0.309
_refine_diff_density_rms 0.055
_refine_ls_extinction_coef 0.0017(3)
_refine_ls_extinction_expression Fc^*^=kFc[1+0.001xFc^2^\l^3^/sin(2\q)]^-1/4^
_refine_ls_extinction_method SHELXL
_refine_ls_goodness_of_fit_ref 0.953
_refine_ls_hydrogen_treatment mixed
_refine_ls_matrix_type full
_refine_ls_number_parameters 461
_refine_ls_number_reflns 2556
_refine_ls_number_restraints 0
_refine_ls_restrained_S_all 0.953
_refine_ls_R_factor_all 0.0683
_refine_ls_R_factor_gt 0.0586
_refine_ls_shift/su_max 0.080
_refine_ls_shift/su_mean 0.004
_refine_ls_structure_factor_coef Fsqd
_refine_ls_weighting_details 'calc w=1/[\s^2^(Fo^2^)+(0.1305P)^2^+2.2852P] where P=(Fo^2^+2Fc^2^)/3'
_refine_ls_weighting_scheme calc
_refine_ls_wR_factor_gt 0.1630
_refine_ls_wR_factor_ref 0.1719
_reflns_number_gt 2109
_reflns_number_total 2556
_reflns_threshold_expression >2sigma(I)
_cod_data_source_file ja0541332si20050622_023359.cif
_cod_data_source_block f808
_cod_database_code 4110650

loop_
_symmetry_equiv_pos_as_xyz
'x, y, z'
'-x, y+1/2, -z+1/2'
'-x, -y, -z'
'x, -y-1/2, z-1/2'

loop_
_atom_site_label
_atom_site_type_symbol
_atom_site_fract_x
_atom_site_fract_y
_atom_site_fract_z
_atom_site_U_iso_or_equiv
_atom_site_adp_type
_atom_site_occupancy
_atom_site_symmetry_multiplicity
_atom_site_calc_flag
_atom_site_refinement_flags
N1 N 0.1448(3) 0.61616(13) 0.6186(4) 0.0479(10) Uani 1 1 d .
H1A H 0.236(5) 0.6053(16) 0.625(5) 0.080 Uiso 1 1 d .
C2 C 0.0380(4) 0.59671(14) 0.5340(5) 0.0471(13) Uani 1 1 d .
C3 C -0.0673(4) 0.61098(15) 0.5429(5) 0.0518(13) Uani 1 1 d .
H3A H -0.1410 0.5975 0.4822 0.080 Uiso 1 1 calc R
C4 C -0.0659(4) 0.64490(15) 0.6402(5) 0.0463(12) Uani 1 1 d .
H4A H -0.1371 0.6547 0.6464 0.080 Uiso 1 1 calc R
C5 C 0.0455(4) 0.66370(14) 0.7280(5) 0.0434(12) Uani 1 1 d .
C6 C 0.1476(4) 0.64915(15) 0.7140(5) 0.0493(13) Uani 1 1 d .
H6A H 0.2219 0.6625 0.7726 0.080 Uiso 1 1 calc R
O7 O 0.0458(2) 0.69847(10) 0.8226(3) 0.0593(9) Uani 1 1 d .
C8 C 0.1505(4) 0.70514(16) 0.9526(5) 0.0470(12) Uani 1 1 d .
C9 C 0.1899(4) 0.74950(14) 0.9877(4) 0.0424(12) Uani 1 1 d .
C10 C 0.2878(4) 0.75750(14) 1.1219(5) 0.0458(12) Uani 1 1 d .
H10A H 0.3168 0.7872 1.1474 0.080 Uiso 1 1 calc R
C11 C 0.3433(4) 0.72157(15) 1.2191(5) 0.0436(12) Uani 1 1 d .
C12 C 0.3038(4) 0.67737(15) 1.1780(5) 0.0515(13) Uani 1 1 d .
H12A H 0.3425 0.6532 1.2404 0.080 Uiso 1 1 calc R
C13 C 0.2075(4) 0.66898(15) 1.0456(5) 0.0540(13) Uani 1 1 d .
H13A H 0.1807 0.6392 1.0183 0.080 Uiso 1 1 calc R
N14 N 0.4400(3) 0.72700(12) 1.3627(4) 0.0484(11) Uani 1 1 d .
H14A H 0.470(4) 0.7027(17) 1.405(5) 0.080 Uiso 1 1 d .
C15 C 0.4875(4) 0.76417(15) 1.4433(5) 0.0404(11) Uani 1 1 d .
N16 N 0.4446(3) 0.80533(12) 1.3851(4) 0.0504(10) Uani 1 1 d .
C17 C 0.4935(4) 0.84184(16) 1.4658(5) 0.0534(13) Uani 1 1 d .
H17A H 0.4635 0.8702 1.4240 0.080 Uiso 1 1 calc R
N18 N 0.5808(3) 0.84185(12) 1.5999(4) 0.0478(10) Uani 1 1 d .
H18A H 0.614(4) 0.8706(17) 1.645(5) 0.080 Uiso 1 1 d .
C19 C 0.6278(4) 0.80084(14) 1.6671(5) 0.0425(12) Uani 1 1 d .
C20 C 0.5819(4) 0.75996(14) 1.5917(5) 0.0396(11) Uani 1 1 d .
C21 C 0.6312(4) 0.71876(14) 1.6636(5) 0.0422(12) Uani 1 1 d .
H21A H 0.6008 0.6913 1.6149 0.080 Uiso 1 1 calc R
C22 C 0.7234(4) 0.71742(14) 1.8047(5) 0.0430(12) Uani 1 1 d .
C23 C 0.7675(4) 0.75992(15) 1.8763(5) 0.0555(14) Uani 1 1 d .
H23A H 0.8297 0.7600 1.9708 0.080 Uiso 1 1 calc R
C24 C 0.7208(4) 0.80026(15) 1.8100(5) 0.0556(14) Uani 1 1 d .
H24A H 0.7505 0.8276 1.8595 0.080 Uiso 1 1 calc R
C25 C 0.7709(4) 0.67366(14) 1.8738(5) 0.0454(12) Uani 1 1 d .
H25 H 0.7373 0.6470 1.8144 0.080 Uiso 1 1 calc R
C26 C 0.8536(4) 0.66617(14) 2.0070(5) 0.0501(13) Uani 1 1 d .
H26 H 0.8859 0.6927 2.0673 0.080 Uiso 1 1 calc R
C27 C 0.9043(4) 0.62115(15) 2.0770(5) 0.0543(13) Uani 1 1 d .
H27A H 0.9924 0.6227 2.1179 0.080 Uiso 1 1 calc R
H27B H 0.8807 0.6159 2.1581 0.080 Uiso 1 1 calc R
N28 N 0.8637(4) 0.58240(12) 1.9751(4) 0.0478(10) Uani 1 1 d .
H28A H 0.786(4) 0.5702(16) 1.960(5) 0.080 Uiso 1 1 d .
C29 C 0.9327(5) 0.56357(14) 1.9154(5) 0.0458(12) Uani 1 1 d .
C30 C 0.8799(4) 0.52390(15) 1.8130(5) 0.0567(13) Uani 1 1 d .
H30A H 0.8720 0.5320 1.7146 0.080 Uiso 1 1 calc R
H30B H 0.9346 0.4979 1.8466 0.080 Uiso 1 1 calc R
O31 O 0.7671(3) 0.51193(11) 1.8074(4) 0.0797(11) Uani 1 1 d .
C32 C 0.7199(5) 0.47079(17) 1.7329(6) 0.0787(17) Uani 1 1 d .
H32A H 0.6417 0.4650 1.7337 0.080 Uiso 1 1 calc R
H32B H 0.7742 0.4461 1.7814 0.080 Uiso 1 1 calc R
H32C H 0.7113 0.4731 1.6326 0.080 Uiso 1 1 calc R
O33 O 1.0368(3) 0.57672(10) 1.9392(4) 0.0653(10) Uani 1 1 d .
C34 C 0.1263(4) 0.78840(15) 0.8847(5) 0.0615(14) Uani 1 1 d .
H34A H 0.0614 0.7765 0.7979 0.080 Uiso 1 1 calc R
H34B H 0.1835 0.8042 0.8567 0.080 Uiso 1 1 calc R
H34C H 0.0937 0.8092 0.9339 0.080 Uiso 1 1 calc R
C35 C 0.0429(5) 0.55885(16) 0.4337(5) 0.0701(15) Uani 1 1 d .
H35A H 0.1255 0.5546 0.4456 0.080 Uiso 1 1 calc R
H35B H -0.0070 0.5668 0.3329 0.080 Uiso 1 1 calc R
H35C H 0.0135 0.5310 0.4587 0.080 Uiso 1 1 calc R
C50X C 0.5910(4) 0.91322(18) 2.0152(6) 0.0626(15) Uani 1 1 d .
O51X O 0.6380(5) 0.87764(16) 2.0129(6) 0.1438(19) Uani 1 1 d .
O52X O 0.5907(3) 0.94581(11) 1.9272(4) 0.0750(10) Uani 1 1 d .
H52A H 0.631(4) 0.9317(16) 1.834(6) 0.080 Uiso 1 1 d .
C53X C 0.5305(4) 0.92417(16) 2.1150(5) 0.0584(14) Uani 1 1 d .
H53A H 0.5099 0.9564 2.1053 0.080 Uiso 1 1 calc R
H53B H 0.5880 0.9189 2.2162 0.080 Uiso 1 1 calc R
C54X C 0.4180(4) 0.89716(17) 2.0864(5) 0.0485(13) Uani 1 1 d .
O55X O 0.3944(3) 0.86180(14) 2.0154(5) 0.0933(12) Uani 1 1 d .
O56X O 0.3501(3) 0.91429(11) 2.1429(4) 0.0774(11) Uani 1 1 d .
C60Y C 0.7102(4) 1.03251(16) 1.6084(5) 0.0498(13) Uani 1 1 d .
O61Y O 0.6622(3) 1.06273(12) 1.5236(4) 0.0755(11) Uani 1 1 d .
O62Y O 0.8287(3) 1.02472(10) 1.6621(4) 0.0661(10) Uani 1 1 d .
H62A H 0.886(4) 1.0478(16) 1.616(5) 0.080 Uiso 1 1 d .
C63Y C 0.6472(4) 1.00079(13) 1.6715(5) 0.0531(13) Uani 1 1 d .
H63A H 0.5628 1.0101 1.6380 0.080 Uiso 1 1 calc R
H63B H 0.6846 1.0033 1.7784 0.080 Uiso 1 1 calc R
C64Y C 0.6519(4) 0.95118(15) 1.6285(6) 0.0459(12) Uani 1 1 d .
O65Y O 0.6458(3) 0.94121(10) 1.5065(4) 0.0581(9) Uani 1 1 d .
O66Y O 0.6609(3) 0.92136(9) 1.7286(3) 0.0531(9) Uani 1 1 d .

loop_
_atom_site_aniso_label
_atom_site_aniso_U_11
_atom_site_aniso_U_22
_atom_site_aniso_U_33
_atom_site_aniso_U_23
_atom_site_aniso_U_13
_atom_site_aniso_U_12
N1 0.038(2) 0.052(2) 0.048(2) 0.001(2) 0.013(2) 0.004(2)
C2 0.049(3) 0.042(3) 0.038(3) 0.008(2) 0.005(3) 0.005(3)
C3 0.045(3) 0.047(3) 0.045(3) 0.000(3) 0.000(2) -0.005(2)
C4 0.037(3) 0.049(3) 0.042(3) -0.004(2) 0.005(2) -0.005(2)
C5 0.046(3) 0.037(3) 0.038(3) -0.002(2) 0.008(2) 0.002(2)
C6 0.043(3) 0.047(3) 0.049(3) 0.000(3) 0.009(2) -0.003(2)
O7 0.0457(19) 0.060(2) 0.052(2) -0.0175(17) -0.0012(17) 0.0018(16)
C8 0.036(3) 0.053(3) 0.039(3) -0.009(3) 0.002(2) -0.006(2)
C9 0.039(3) 0.042(3) 0.039(3) -0.007(2) 0.008(2) -0.001(2)
C10 0.050(3) 0.031(3) 0.047(3) -0.004(2) 0.011(3) -0.003(2)
C11 0.042(3) 0.042(3) 0.038(3) -0.008(2) 0.008(2) 0.000(2)
C12 0.060(3) 0.032(3) 0.049(3) -0.002(2) 0.010(3) -0.007(2)
C13 0.056(3) 0.041(3) 0.048(3) -0.011(3) 0.005(3) -0.011(3)
N14 0.055(2) 0.029(2) 0.041(2) -0.0025(19) -0.001(2) 0.0009(19)
C15 0.043(3) 0.030(3) 0.041(3) -0.002(2) 0.009(2) 0.003(2)
N16 0.057(2) 0.029(2) 0.046(2) -0.007(2) 0.0022(19) -0.002(2)
C17 0.053(3) 0.040(3) 0.053(3) 0.004(3) 0.008(3) 0.006(3)
N18 0.051(2) 0.029(2) 0.045(3) -0.0024(19) 0.000(2) -0.0015(19)
C19 0.043(3) 0.028(3) 0.046(3) -0.003(2) 0.008(2) 0.000(2)
C20 0.037(2) 0.031(3) 0.044(3) -0.002(2) 0.009(2) -0.002(2)
C21 0.043(3) 0.029(3) 0.045(3) -0.005(2) 0.009(2) 0.000(2)
C22 0.041(3) 0.036(3) 0.043(3) -0.001(2) 0.009(2) -0.002(2)
C23 0.060(3) 0.038(3) 0.045(3) -0.006(3) -0.002(2) -0.001(3)
C24 0.059(3) 0.034(3) 0.050(3) -0.005(2) -0.002(3) -0.004(2)
C25 0.048(3) 0.033(3) 0.043(3) 0.001(2) 0.006(2) 0.004(2)
C26 0.057(3) 0.030(3) 0.050(3) -0.002(2) 0.009(3) -0.001(2)
C27 0.058(3) 0.045(3) 0.045(3) -0.006(3) 0.007(2) 0.006(2)
N28 0.046(2) 0.042(2) 0.048(2) 0.0016(19) 0.012(2) 0.003(2)
C29 0.041(3) 0.034(3) 0.049(3) 0.009(2) 0.005(3) 0.004(3)
C30 0.053(3) 0.043(3) 0.064(3) -0.003(3) 0.014(3) -0.001(2)
O31 0.065(2) 0.073(2) 0.094(3) -0.039(2) 0.027(2) -0.018(2)
C32 0.073(3) 0.071(4) 0.076(4) -0.020(3) 0.014(3) -0.018(3)
O33 0.056(2) 0.046(2) 0.091(3) -0.0087(17) 0.0270(19) 0.0005(17)
C34 0.062(3) 0.054(3) 0.049(3) 0.001(3) 0.003(2) 0.003(3)
C35 0.080(4) 0.057(3) 0.059(3) -0.007(3) 0.014(3) 0.013(3)
C50X 0.064(3) 0.047(3) 0.076(4) 0.008(3) 0.028(3) 0.004(3)
O51X 0.224(4) 0.085(3) 0.211(5) 0.085(3) 0.180(4) 0.087(3)
O52X 0.116(3) 0.049(2) 0.070(2) 0.0137(19) 0.048(2) 0.0120(19)
C53X 0.054(3) 0.059(3) 0.057(3) 0.001(3) 0.017(3) -0.001(3)
C54X 0.050(3) 0.037(3) 0.047(3) 0.001(2) 0.009(3) -0.004(3)
O55X 0.093(3) 0.079(3) 0.111(3) -0.037(3) 0.046(2) -0.023(2)
O56X 0.072(2) 0.065(2) 0.111(3) -0.035(2) 0.054(2) -0.0145(19)
C60Y 0.052(3) 0.039(3) 0.051(3) -0.003(3) 0.014(3) 0.002(3)
O61Y 0.082(2) 0.056(2) 0.085(3) 0.026(2) 0.031(2) 0.016(2)
O62Y 0.059(2) 0.053(2) 0.077(2) 0.0112(17) 0.0183(19) -0.0032(17)
C63Y 0.068(3) 0.032(3) 0.060(3) -0.001(2) 0.028(3) -0.004(2)
C64Y 0.041(3) 0.037(3) 0.056(3) -0.001(3) 0.016(2) -0.003(2)
O65Y 0.074(2) 0.049(2) 0.056(2) -0.0078(17) 0.0317(17) -0.0051(16)
O66Y 0.072(2) 0.0336(18) 0.048(2) -0.0009(16) 0.0194(17) -0.0031(15)

loop_
_atom_type_symbol
_atom_type_description
_atom_type_scat_dispersion_real
_atom_type_scat_dispersion_imag
_atom_type_scat_source
C C 0.0181 0.0091 'International Tables Vol C Tables 4.2.6.8 and 6.1.1.4'
H H 0.0000 0.0000 'International Tables Vol C Tables 4.2.6.8 and 6.1.1.4'
N N 0.0311 0.0180 'International Tables Vol C Tables 4.2.6.8 and 6.1.1.4'
O O 0.0492 0.0322 'International Tables Vol C Tables 4.2.6.8 and 6.1.1.4'

loop_
_geom_angle_atom_site_label_1
_geom_angle_atom_site_label_2
_geom_angle_atom_site_label_3
_geom_angle
C2 N1 C6 119.1(4)
N1 C2 C3 120.4(4)
N1 C2 C35 115.9(4)
C3 C2 C35 123.7(4)
C2 C3 C4 121.2(4)
C5 C4 C3 117.3(4)
C6 C5 C4 119.8(4)
C6 C5 O7 123.2(4)
C4 C5 O7 116.9(4)
N1 C6 C5 122.3(4)
C5 O7 C8 118.6(3)
C9 C8 C13 121.7(4)
C9 C8 O7 116.9(4)
C13 C8 O7 121.4(4)
C8 C9 C10 118.1(4)
C8 C9 C34 120.8(4)
C10 C9 C34 121.1(4)
C9 C10 C11 120.8(4)
C12 C11 C10 119.4(4)
C12 C11 N14 116.0(4)
C10 C11 N14 124.5(4)
C13 C12 C11 120.3(4)
C12 C13 C8 119.6(4)
C15 N14 C11 131.4(4)
N14 C15 N16 118.6(4)
N14 C15 C20 120.3(4)
N16 C15 C20 121.0(4)
C17 N16 C15 117.8(3)
N18 C17 N16 126.0(4)
C17 N18 C19 119.3(4)
N18 C19 C20 119.5(4)
N18 C19 C24 120.0(4)
C20 C19 C24 120.5(4)
C19 C20 C21 118.0(4)
C19 C20 C15 116.4(4)
C21 C20 C15 125.6(4)
C22 C21 C20 122.4(4)
C21 C22 C23 117.4(4)
C21 C22 C25 119.9(4)
C23 C22 C25 122.7(4)
C24 C23 C22 121.5(4)
C23 C24 C19 120.1(4)
C26 C25 C22 127.9(4)
C25 C26 C27 127.8(4)
N28 C27 C26 113.8(3)
C29 N28 C27 122.6(4)
O33 C29 N28 124.0(4)
O33 C29 C30 118.9(5)
N28 C29 C30 117.1(4)
O31 C30 C29 111.0(4)
C30 O31 C32 114.7(4)
O51X C50X O52X 120.2(5)
O51X C50X C53X 124.7(5)
O52X C50X C53X 115.2(4)
C50X C53X C54X 114.5(4)
O55X C54X O56X 123.4(4)
O55X C54X C53X 122.5(5)
O56X C54X C53X 114.0(4)
O61Y C60Y O62Y 122.8(4)
O61Y C60Y C63Y 125.1(5)
O62Y C60Y C63Y 112.0(4)
C60Y C63Y C64Y 113.1(4)
O65Y C64Y O66Y 123.7(4)
O65Y C64Y C63Y 120.9(4)
O66Y C64Y C63Y 115.4(4)

loop_
_geom_bond_atom_site_label_1
_geom_bond_atom_site_label_2
_geom_bond_distance
N1 C2 1.341(5)
N1 C6 1.342(5)
C2 C3 1.372(6)
C2 C35 1.506(6)
C3 C4 1.380(6)
C4 C5 1.378(6)
C5 C6 1.362(6)
C5 O7 1.383(5)
O7 C8 1.399(5)
C8 C9 1.376(6)
C8 C13 1.386(6)
C9 C10 1.389(5)
C9 C34 1.511(6)
C10 C11 1.397(6)
C11 C12 1.380(6)
C11 N14 1.432(5)
C12 C13 1.371(6)
N14 C15 1.331(5)
C15 N16 1.343(5)
C15 C20 1.450(6)
N16 C17 1.320(5)
C17 N18 1.314(5)
N18 C19 1.376(5)
C19 C20 1.398(5)
C19 C24 1.400(6)
C20 C21 1.402(5)
C21 C22 1.385(6)
C22 C23 1.422(6)
C22 C25 1.453(6)
C23 C24 1.355(6)
C25 C26 1.306(6)
C26 C27 1.496(6)
C27 N28 1.463(5)
N28 C29 1.322(6)
C29 O33 1.239(5)
C29 C30 1.501(6)
C30 O31 1.382(5)
O31 C32 1.404(5)
C50X O51X 1.189(6)
C50X O52X 1.291(6)
C50X C53X 1.486(7)
C53X C54X 1.492(6)
C54X O55X 1.217(5)
C54X O56X 1.270(6)
C60Y O61Y 1.193(5)
C60Y O62Y 1.322(5)
C60Y C63Y 1.490(7)
C63Y C64Y 1.520(6)
C64Y O65Y 1.218(5)
C64Y O66Y 1.292(5)
